data_2224612
loop_
_publ_author_name
'Shi, Hao'

_publ_section_title
;Ethyl
 (1<i>R</i>,4<i>S</i>,5<i>R</i>,9<i>S</i>,10<i>R</i>,13<i>S</i>)-5,9,13-trimethyl-14-methylene-14-oxotetracyclo[11.2.1.0^1,10^.0^4,9^]hexadecane-5-carboxylate
;
_journal_coeditor_code DN2514
_journal_issue 1
_journal_name_full 'Acta Crystallographica Section E'
_journal_page_first o154
_journal_paper_doi 10.1107/S1600536809053380
_journal_volume 66
_journal_year 2010
_chemical_formula_iupac 'C22 H34 O3'
_chemical_formula_moiety 'C22 H34 O3'
_chemical_formula_sum 'C22 H34 O3'
_chemical_formula_weight 346.49
_chemical_name_systematic
;
Ethyl (1<i>R</i>,4<i>S</i>,5<i>R</i>,9<i>S</i>,10<i>R</i>,13<i>S</i>)-5,9,13-
trimethyl-14-methylene-14-oxotetracyclo[11.2.1.0^1,10^.0^4,9^]hexadecane-
5-carboxylate
;
_space_group_IT_number 1
_symmetry_cell_setting triclinic
_symmetry_space_group_name_Hall 'P 1'
_symmetry_space_group_name_H-M 'P 1'
_atom_sites_solution_hydrogens geom
_atom_sites_solution_primary direct
_atom_sites_solution_secondary difmap
_audit_creation_method SHELXL-97
_cell_angle_alpha 69.1740(10)
_cell_angle_beta 87.518(2)
_cell_angle_gamma 79.0180(10)
_cell_formula_units_Z 2
_cell_length_a 6.5365(9)
_cell_length_b 12.5639(15)
_cell_length_c 13.1212(16)
_cell_measurement_reflns_used 1056
_cell_measurement_temperature 293(2)
_cell_measurement_theta_max 19.346
_cell_measurement_theta_min 3.164
_cell_volume 988.4(2)
_computing_cell_refinement 'SAINT (Bruker, 1999)'
_computing_data_collection 'SMART (Bruker, 1999)'
_computing_data_reduction 'SAINT (Bruker, 1999)'
_computing_molecular_graphics 'ORTEP-3 (Farrugia, 1997)'
_computing_publication_material
;
SHELXL97 (Sheldrick, 2008) and <i>PLATON</i>
(Spek, 2009)
;
_computing_structure_refinement 'SHELXL97 (Sheldrick, 2008)'
_computing_structure_solution 'SHELXS97 (Sheldrick, 2008)'
_diffrn_ambient_temperature 293(2)
_diffrn_measured_fraction_theta_full 0.987
_diffrn_measured_fraction_theta_max 0.987
_diffrn_measurement_device_type 'Bruker SMART CCD area-detector'
_diffrn_measurement_method '\f and \w'
_diffrn_radiation_monochromator graphite
_diffrn_radiation_source 'fine-focus sealed tube'
_diffrn_radiation_type MoK\a
_diffrn_radiation_wavelength 0.71073
_diffrn_reflns_av_R_equivalents 0.0344
_diffrn_reflns_av_sigmaI/netI 0.0709
_diffrn_reflns_limit_h_max 5
_diffrn_reflns_limit_h_min -7
_diffrn_reflns_limit_k_max 14
_diffrn_reflns_limit_k_min -14
_diffrn_reflns_limit_l_max 15
_diffrn_reflns_limit_l_min -14
_diffrn_reflns_number 5226
_diffrn_reflns_theta_full 25.02
_diffrn_reflns_theta_max 25.02
_diffrn_reflns_theta_min 1.66
_exptl_absorpt_coefficient_mu 0.075
_exptl_absorpt_correction_T_max 0.9888
_exptl_absorpt_correction_T_min 0.9641
_exptl_absorpt_correction_type multi-scan
_exptl_absorpt_process_details '(SADABS; Bruker, 1999)'
_exptl_crystal_colour colorless
_exptl_crystal_density_diffrn 1.164
_exptl_crystal_density_method 'not measured'
_exptl_crystal_description plate
_exptl_crystal_F_000 380
_exptl_crystal_size_max 0.49
_exptl_crystal_size_mid 0.42
_exptl_crystal_size_min 0.15
_refine_diff_density_max 0.258
_refine_diff_density_min -0.273
_refine_ls_extinction_method none
_refine_ls_goodness_of_fit_ref 0.902
_refine_ls_hydrogen_treatment constr
_refine_ls_matrix_type full
_refine_ls_number_parameters 459
_refine_ls_number_reflns 3451
_refine_ls_number_restraints 3
_refine_ls_restrained_S_all 0.902
_refine_ls_R_factor_all 0.1140
_refine_ls_R_factor_gt 0.0666
_refine_ls_shift/su_max 0.001
_refine_ls_shift/su_mean 0.000
_refine_ls_structure_factor_coef Fsqd
_refine_ls_weighting_details 'calc w=1/[\s^2^(Fo^2^)+(0.1087P)^2^] where P=(Fo^2^+2Fc^2^)/3'
_refine_ls_weighting_scheme calc
_refine_ls_wR_factor_gt 0.1626
_refine_ls_wR_factor_ref 0.1889
_reflns_number_gt 1824
_reflns_number_total 3451
_reflns_threshold_expression I>2\s(I)
_cod_data_source_file dn2514.cif
_cod_data_source_block I
_cod_depositor_comments
;
The following automatic conversions were performed:
'_symmetry_cell_setting' value 'Triclinic' changed to 'triclinic'
according to '/home/saulius/struct/CIF-dictionaries/cif_core.dic'
dictionary named 'cif_core.dic' version 2.4.1 from 2010-06-29.

Automatic conversion script
Id: cif_fix_enum 1527 2010-12-29 10:47:43Z saulius 

The following automatic conversions were performed:

'_symmetry_cell_setting' value 'Triclinic' changed to 'triclinic'
according to /home/saulius/struct/CIF-dictionaries/cif_core.dic
dictionary named 'cif_core.dic' version 2.4.1 from 2010-06-29.

Automatic conversion script
Id: cif_fix_values 1715 2011-07-08 13:25:40Z adriana 
;
_cod_database_code 2224612
_cod_database_fobs_code 2224612

loop_
_symmetry_equiv_pos_as_xyz
'x, y, z'

loop_
_atom_site_type_symbol
_atom_site_label
_atom_site_fract_x
_atom_site_fract_y
_atom_site_fract_z
_atom_site_U_iso_or_equiv
_atom_site_adp_type
_atom_site_calc_flag
_atom_site_refinement_flags
_atom_site_occupancy
_atom_site_disorder_assembly
_atom_site_disorder_group
O O1 0.5517(6) 0.8839(4) 0.5497(4) 0.0762(13) Uani d . 1 . .
O O2 0.4744(8) 0.7550(4) 0.7036(4) 0.0915(16) Uani d . 1 . .
O O3 0.3864(9) 0.1982(5) 0.6485(6) 0.111(2) Uani d . 1 . .
O O4 0.5700(8) 0.2697(5) 0.1516(6) 0.1072(19) Uani d . 1 . .
O O5 0.6802(9) 0.3579(5) 0.2518(5) 0.1071(19) Uani d . 1 . .
O O6 0.7199(9) 0.9816(6) 0.0024(6) 0.120(2) Uani d . 1 . .
C C1 0.5924(9) 0.7852(5) 0.6322(6) 0.0558(16) Uani d . 1 . .
C C2 0.8169(9) 0.7176(5) 0.6312(5) 0.0536(15) Uani d . 1 . .
C C3 0.9253(9) 0.7692(5) 0.5244(5) 0.0617(17) Uani d . 1 . .
H H3A 0.9044 0.8526 0.5052 0.074 Uiso calc R 1 . .
H H3B 1.0739 0.7390 0.5351 0.074 Uiso calc R 1 . .
C C4 0.8461(11) 0.7427(6) 0.4310(5) 0.0693(18) Uani d . 1 . .
H H4A 0.9272 0.7727 0.3671 0.083 Uiso calc R 1 . .
H H4B 0.7021 0.7817 0.4137 0.083 Uiso calc R 1 . .
C C5 0.8601(10) 0.6134(5) 0.4585(5) 0.0616(16) Uani d . 1 . .
H H5A 1.0059 0.5763 0.4656 0.074 Uiso calc R 1 . .
H H5B 0.7987 0.6012 0.3985 0.074 Uiso calc R 1 . .
C C6 0.7511(9) 0.5552(5) 0.5634(5) 0.0525(15) Uani d . 1 . .
C C7 0.8269(9) 0.5851(5) 0.6582(5) 0.0524(15) Uani d . 1 . .
H H7 0.9762 0.5518 0.6666 0.063 Uiso calc R 1 . .
C C8 0.7371(10) 0.5226(5) 0.7664(5) 0.0613(16) Uani d . 1 . .
H H8A 0.5860 0.5421 0.7616 0.074 Uiso calc R 1 . .
H H8B 0.7846 0.5460 0.8228 0.074 Uiso calc R 1 . .
C C9 0.8091(11) 0.3925(5) 0.7942(5) 0.0702(19) Uani d . 1 . .
H H9A 0.9591 0.3741 0.8059 0.084 Uiso calc R 1 . .
H H9B 0.7475 0.3524 0.8623 0.084 Uiso calc R 1 . .
C C10 0.7553(10) 0.3465(5) 0.7091(5) 0.0586(16) Uani d . 1 . .
C C11 0.8168(9) 0.4196(5) 0.5961(5) 0.0536(15) Uani d . 1 . .
H H11 0.9695 0.4042 0.5984 0.064 Uiso calc R 1 . .
C C12 0.7574(10) 0.3752(5) 0.5104(5) 0.0615(16) Uani d . 1 . .
H H12A 0.8222 0.4125 0.4424 0.074 Uiso calc R 1 . .
H H12B 0.6075 0.3959 0.4979 0.074 Uiso calc R 1 . .
C C13 0.8246(12) 0.2435(6) 0.5439(6) 0.077(2) Uani d . 1 . .
H H13A 0.7614 0.2176 0.4936 0.093 Uiso calc R 1 . .
H H13B 0.9747 0.2246 0.5388 0.093 Uiso calc R 1 . .
C C14 0.7626(10) 0.1792(5) 0.6594(6) 0.0686(18) Uani d . 1 . .
C C15 0.5375(11) 0.2305(6) 0.6695(6) 0.077(2) Uani d . 1 . .
C C16 0.5268(10) 0.3286(6) 0.7102(6) 0.0718(18) Uani d . 1 . .
H H16A 0.4734 0.3089 0.7834 0.086 Uiso calc R 1 . .
H H16B 0.4378 0.3981 0.6626 0.086 Uiso calc R 1 . .
C C17 0.8666(11) 0.2207(5) 0.7359(6) 0.0700(19) Uani d . 1 . .
H H17A 1.0145 0.2164 0.7225 0.084 Uiso calc R 1 . .
H H17B 0.8481 0.1747 0.8115 0.084 Uiso calc R 1 . .
C C18 0.9342(11) 0.7363(6) 0.7214(6) 0.076(2) Uani d . 1 . .
H H18A 0.9432 0.8166 0.6999 0.114 Uiso calc R 1 . .
H H18B 1.0720 0.6901 0.7321 0.114 Uiso calc R 1 . .
H H18C 0.8601 0.7137 0.7882 0.114 Uiso calc R 1 . .
C C19 0.5141(9) 0.5991(5) 0.5419(5) 0.0595(16) Uani d . 1 . .
H H19A 0.4674 0.5713 0.4893 0.089 Uiso calc R 1 . .
H H19B 0.4851 0.6824 0.5143 0.089 Uiso calc R 1 . .
H H19C 0.4423 0.5710 0.6088 0.089 Uiso calc R 1 . .
C C20 0.8070(13) 0.0479(6) 0.6884(8) 0.099(3) Uani d . 1 . .
H H20A 0.7698 0.0110 0.7625 0.149 Uiso calc R 1 . .
H H20B 0.9527 0.0220 0.6803 0.149 Uiso calc R 1 . .
H H20C 0.7265 0.0281 0.6406 0.149 Uiso calc R 1 . .
C C21 0.3467(11) 0.9488(7) 0.5513(7) 0.090(2) Uani d . 1 . .
H H21A 0.3459 0.9935 0.5984 0.108 Uiso calc R 1 . .
H H21B 0.2483 0.8969 0.5787 0.108 Uiso calc R 1 . .
C C22 0.2882(17) 1.0272(11) 0.4378(9) 0.168(6) Uani d . 1 . .
H H22A 0.3759 1.0843 0.4148 0.252 Uiso calc R 1 . .
H H22B 0.1453 1.0652 0.4345 0.252 Uiso calc R 1 . .
H H22C 0.3057 0.9830 0.3905 0.252 Uiso calc R 1 . .
C C23 0.5436(12) 0.3482(7) 0.2027(7) 0.081(2) Uani d . 1 . .
C C24 0.3229(11) 0.4178(6) 0.1861(6) 0.0723(19) Uani d . 1 . .
C C25 0.2018(12) 0.4081(7) 0.0929(7) 0.083(2) Uani d . 1 . .
H H25A 0.2179 0.3269 0.1018 0.100 Uiso calc R 1 . .
H H25B 0.0548 0.4370 0.0986 0.100 Uiso calc R 1 . .
C C26 0.2701(12) 0.4730(7) -0.0187(6) 0.083(2) Uani d . 1 . .
H H26A 0.1830 0.4657 -0.0730 0.099 Uiso calc R 1 . .
H H26B 0.4128 0.4393 -0.0280 0.099 Uiso calc R 1 . .
C C27 0.2558(11) 0.5991(6) -0.0361(5) 0.075(2) Uani d . 1 . .
H H27A 0.1102 0.6344 -0.0362 0.090 Uiso calc R 1 . .
H H27B 0.3093 0.6371 -0.1073 0.090 Uiso calc R 1 . .
C C28 0.3773(9) 0.6210(5) 0.0515(5) 0.0566(16) Uani d . 1 . .
C C29 0.3104(10) 0.5473(5) 0.1658(5) 0.0648(18) Uani d . 1 . .
H H29 0.1608 0.5774 0.1664 0.078 Uiso calc R 1 . .
C C30 0.4034(11) 0.5761(6) 0.2556(5) 0.0703(19) Uani d . 1 . .
H H30A 0.3623 0.5279 0.3263 0.084 Uiso calc R 1 . .
H H30B 0.5544 0.5600 0.2535 0.084 Uiso calc R 1 . .
C C31 0.3289(12) 0.7015(6) 0.2403(6) 0.076(2) Uani d . 1 . .
H H31A 0.3917 0.7178 0.2976 0.091 Uiso calc R 1 . .
H H31B 0.1792 0.7146 0.2493 0.091 Uiso calc R 1 . .
C C32 0.3777(10) 0.7881(5) 0.1293(5) 0.0619(17) Uani d . 1 . .
C C33 0.3076(9) 0.7516(5) 0.0370(5) 0.0557(15) Uani d . 1 . .
H H33 0.1550 0.7648 0.0387 0.067 Uiso calc R 1 . .
C C34 0.3586(11) 0.8358(6) -0.0715(5) 0.0726(19) Uani d . 1 . .
H H34A 0.2922 0.8222 -0.1293 0.087 Uiso calc R 1 . .
H H34B 0.5080 0.8208 -0.0809 0.087 Uiso calc R 1 . .
C C35 0.2887(12) 0.9627(6) -0.0830(6) 0.080(2) Uani d . 1 . .
H H35A 0.3509 1.0110 -0.1469 0.095 Uiso calc R 1 . .
H H35B 0.1385 0.9837 -0.0939 0.095 Uiso calc R 1 . .
C C36 0.3494(11) 0.9864(6) 0.0168(6) 0.075(2) Uani d . 1 . .
C C37 0.5793(12) 0.9336(7) 0.0401(6) 0.080(2) Uani d . 1 . .
C C38 0.5995(11) 0.8116(6) 0.1176(6) 0.074(2) Uani d . 1 . .
H H38A 0.6572 0.8033 0.1875 0.089 Uiso calc R 1 . .
H H38B 0.6887 0.7586 0.0887 0.089 Uiso calc R 1 . .
C C39 0.2545(11) 0.9088(6) 0.1149(6) 0.0697(18) Uani d . 1 . .
H H39A 0.1074 0.9139 0.1019 0.084 Uiso calc R 1 . .
H H39B 0.2708 0.9288 0.1786 0.084 Uiso calc R 1 . .
C C40 0.2126(13) 0.3628(7) 0.2935(7) 0.099(3) Uani d . 1 . .
H H40A 0.0770 0.4090 0.2924 0.148 Uiso calc R 1 . .
H H40B 0.2939 0.3595 0.3542 0.148 Uiso calc R 1 . .
H H40C 0.1986 0.2858 0.3007 0.148 Uiso calc R 1 . .
C C41 0.6102(10) 0.5876(6) 0.0341(6) 0.0737(18) Uani d . 1 . .
H H41A 0.6483 0.6416 -0.0332 0.111 Uiso calc R 1 . .
H H41B 0.6395 0.5109 0.0311 0.111 Uiso calc R 1 . .
H H41C 0.6889 0.5893 0.0934 0.111 Uiso calc R 1 . .
C C42 0.2981(15) 1.1158(6) -0.0020(8) 0.107(3) Uani d . 1 . .
H H42A 0.3762 1.1567 -0.0620 0.161 Uiso calc R 1 . .
H H42B 0.3340 1.1281 0.0626 0.161 Uiso calc R 1 . .
H H42C 0.1517 1.1440 -0.0184 0.161 Uiso calc R 1 . .
C C43 0.7800(16) 0.2039(9) 0.1625(10) 0.136(4) Uani d . 1 . .
H H43A 0.8744 0.2396 0.1892 0.163 Uiso calc R 1 . .
H H43B 0.8278 0.2000 0.0927 0.163 Uiso calc R 1 . .
C C44 0.7712(17) 0.0848(11) 0.2426(11) 0.152(4) Uani d . 1 . .
H H44A 0.7401 0.0891 0.3134 0.228 Uiso calc R 1 . .
H H44B 0.9035 0.0347 0.2460 0.228 Uiso calc R 1 . .
H H44C 0.6646 0.0546 0.2196 0.228 Uiso calc R 1 . .

loop_
_atom_site_aniso_label
_atom_site_aniso_U_11
_atom_site_aniso_U_22
_atom_site_aniso_U_33
_atom_site_aniso_U_12
_atom_site_aniso_U_13
_atom_site_aniso_U_23
O1 0.058(3) 0.067(3) 0.084(3) 0.002(2) 0.002(2) -0.010(3)
O2 0.085(4) 0.084(3) 0.088(4) -0.005(3) 0.036(3) -0.019(3)
O3 0.073(4) 0.108(4) 0.167(6) -0.031(3) 0.005(4) -0.058(4)
O4 0.072(4) 0.091(4) 0.158(6) -0.001(3) -0.011(3) -0.050(4)
O5 0.070(3) 0.099(4) 0.142(5) 0.009(3) -0.041(3) -0.038(3)
O6 0.073(4) 0.125(5) 0.158(6) -0.036(4) 0.008(4) -0.038(4)
C1 0.052(4) 0.051(4) 0.068(5) 0.001(3) 0.000(3) -0.030(3)
C2 0.049(4) 0.054(4) 0.056(4) -0.006(3) -0.006(3) -0.019(3)
C3 0.053(4) 0.053(4) 0.071(5) -0.008(3) 0.005(3) -0.013(3)
C4 0.071(4) 0.070(4) 0.056(4) -0.013(3) 0.015(3) -0.011(3)
C5 0.064(4) 0.066(4) 0.051(4) -0.007(3) 0.009(3) -0.019(3)
C6 0.053(4) 0.060(4) 0.044(4) -0.007(3) 0.001(3) -0.020(3)
C7 0.052(4) 0.055(4) 0.047(4) -0.005(3) -0.006(3) -0.016(3)
C8 0.070(4) 0.068(4) 0.045(4) -0.008(3) 0.002(3) -0.022(3)
C9 0.081(5) 0.066(4) 0.057(4) -0.009(3) -0.001(3) -0.016(3)
C10 0.057(4) 0.055(4) 0.062(4) -0.009(3) -0.003(3) -0.018(3)
C11 0.048(3) 0.060(4) 0.055(4) -0.009(3) 0.003(3) -0.024(3)
C12 0.061(4) 0.065(4) 0.063(4) -0.006(3) 0.003(3) -0.032(3)
C13 0.077(5) 0.076(4) 0.088(5) -0.015(3) 0.000(4) -0.039(4)
C14 0.063(4) 0.062(4) 0.083(5) -0.014(3) 0.001(4) -0.027(4)
C15 0.057(4) 0.070(4) 0.101(6) -0.021(3) 0.001(4) -0.022(4)
C16 0.057(4) 0.071(4) 0.085(5) -0.011(3) 0.010(3) -0.027(4)
C17 0.064(4) 0.061(4) 0.076(5) -0.009(3) -0.004(3) -0.014(3)
C18 0.067(4) 0.071(4) 0.091(5) -0.010(3) -0.020(4) -0.029(4)
C19 0.058(4) 0.064(4) 0.059(4) -0.011(3) -0.006(3) -0.023(3)
C20 0.092(6) 0.069(5) 0.142(8) -0.019(4) 0.002(5) -0.041(5)
C21 0.064(5) 0.086(5) 0.106(6) 0.008(4) -0.003(4) -0.029(5)
C22 0.108(8) 0.145(9) 0.155(11) 0.053(7) 0.023(7) 0.023(8)
C23 0.061(5) 0.077(5) 0.097(6) -0.012(4) -0.007(4) -0.022(4)
C24 0.060(4) 0.071(5) 0.085(5) -0.015(3) 0.000(4) -0.025(4)
C25 0.066(5) 0.087(5) 0.103(6) -0.017(4) -0.012(4) -0.038(5)
C26 0.081(5) 0.097(6) 0.081(6) -0.020(4) -0.016(4) -0.041(4)
C27 0.079(5) 0.088(5) 0.059(4) -0.019(4) -0.012(3) -0.025(4)
C28 0.051(4) 0.065(4) 0.054(4) -0.010(3) -0.008(3) -0.020(3)
C29 0.056(4) 0.074(5) 0.060(4) -0.009(3) -0.004(3) -0.020(3)
C30 0.078(5) 0.077(5) 0.049(4) -0.010(3) 0.000(3) -0.016(3)
C31 0.088(5) 0.077(5) 0.059(5) -0.010(4) -0.004(4) -0.022(4)
C32 0.062(4) 0.070(4) 0.050(4) -0.004(3) -0.005(3) -0.019(3)
C33 0.050(4) 0.069(4) 0.044(4) -0.005(3) -0.004(3) -0.017(3)
C34 0.074(5) 0.080(5) 0.059(4) -0.015(4) -0.007(3) -0.016(3)
C35 0.079(5) 0.076(5) 0.066(5) -0.006(4) -0.001(4) -0.006(4)
C36 0.068(5) 0.070(5) 0.078(5) -0.014(3) -0.005(4) -0.016(4)
C37 0.066(5) 0.089(5) 0.084(5) -0.021(4) 0.000(4) -0.026(4)
C38 0.067(5) 0.082(5) 0.072(5) -0.011(4) -0.013(4) -0.027(4)
C39 0.068(4) 0.072(4) 0.065(4) -0.002(3) -0.003(3) -0.024(4)
C40 0.088(6) 0.083(5) 0.104(7) -0.024(4) 0.024(5) -0.006(5)
C41 0.056(4) 0.093(5) 0.069(4) -0.003(3) 0.006(3) -0.031(4)
C42 0.115(7) 0.075(6) 0.122(7) -0.014(5) -0.005(6) -0.025(5)
C43 0.094(7) 0.109(8) 0.172(11) 0.015(6) 0.010(7) -0.027(8)
C44 0.100(8) 0.138(10) 0.179(11) 0.021(6) 0.000(7) -0.031(9)

loop_
_atom_type_symbol
_atom_type_description
_atom_type_scat_dispersion_real
_atom_type_scat_dispersion_imag
_atom_type_scat_source
C C 0.0033 0.0000 'International Tables Vol C Tables 4.2.6.8 and 6.1.1.4'
H H 0.0000 0.0000 'International Tables Vol C Tables 4.2.6.8 and 6.1.1.4'
O O 0.0106 0.0000 'International Tables Vol C Tables 4.2.6.8 and 6.1.1.4'

loop_
_geom_angle_atom_site_label_1
_geom_angle_atom_site_label_2
_geom_angle_atom_site_label_3
_geom_angle_site_symmetry_1
_geom_angle_site_symmetry_3
_geom_angle
_geom_angle_publ_flag
C1 O1 C21 . . 113.3(5) ?
C23 O4 C43 . . 113.4(7) ?
O2 C1 O1 . . 123.4(5) ?
O2 C1 C2 . . 123.7(6) ?
O1 C1 C2 . . 112.7(6) ?
C3 C2 C18 . . 107.0(5) ?
C3 C2 C1 . . 112.5(5) ?
C18 C2 C1 . . 103.7(5) ?
C3 C2 C7 . . 110.3(5) ?
C18 C2 C7 . . 109.8(4) ?
C1 C2 C7 . . 113.1(5) ?
C4 C3 C2 . . 113.0(5) ?
C4 C3 H3A . . 109.0 ?
C2 C3 H3A . . 109.0 ?
C4 C3 H3B . . 109.0 ?
C2 C3 H3B . . 109.0 ?
H3A C3 H3B . . 107.8 ?
C3 C4 C5 . . 111.9(5) ?
C3 C4 H4A . . 109.2 ?
C5 C4 H4A . . 109.2 ?
C3 C4 H4B . . 109.2 ?
C5 C4 H4B . . 109.2 ?
H4A C4 H4B . . 107.9 ?
C4 C5 C6 . . 113.6(5) ?
C4 C5 H5A . . 108.8 ?
C6 C5 H5A . . 108.8 ?
C4 C5 H5B . . 108.8 ?
C6 C5 H5B . . 108.8 ?
H5A C5 H5B . . 107.7 ?
C5 C6 C19 . . 107.6(4) ?
C5 C6 C7 . . 110.2(5) ?
C19 C6 C7 . . 110.9(5) ?
C5 C6 C11 . . 108.6(5) ?
C19 C6 C11 . . 113.1(5) ?
C7 C6 C11 . . 106.4(4) ?
C8 C7 C6 . . 112.8(5) ?
C8 C7 C2 . . 115.1(5) ?
C6 C7 C2 . . 114.0(4) ?
C8 C7 H7 . . 104.5 ?
C6 C7 H7 . . 104.5 ?
C2 C7 H7 . . 104.5 ?
C7 C8 C9 . . 108.5(5) ?
C7 C8 H8A . . 110.0 ?
C9 C8 H8A . . 110.0 ?
C7 C8 H8B . . 110.0 ?
C9 C8 H8B . . 110.0 ?
H8A C8 H8B . . 108.4 ?
C10 C9 C8 . . 115.1(5) ?
C10 C9 H9A . . 108.5 ?
C8 C9 H9A . . 108.5 ?
C10 C9 H9B . . 108.5 ?
C8 C9 H9B . . 108.5 ?
H9A C9 H9B . . 107.5 ?
C9 C10 C11 . . 110.9(5) ?
C9 C10 C17 . . 110.4(5) ?
C11 C10 C17 . . 109.2(5) ?
C9 C10 C16 . . 114.7(6) ?
C11 C10 C16 . . 112.0(5) ?
C17 C10 C16 . . 98.9(5) ?
C12 C11 C10 . . 110.9(5) ?
C12 C11 C6 . . 113.4(4) ?
C10 C11 C6 . . 116.3(5) ?
C12 C11 H11 . . 105.0 ?
C10 C11 H11 . . 105.0 ?
C6 C11 H11 . . 105.0 ?
C11 C12 C13 . . 112.2(5) ?
C11 C12 H12A . . 109.2 ?
C13 C12 H12A . . 109.2 ?
C11 C12 H12B . . 109.2 ?
C13 C12 H12B . . 109.2 ?
H12A C12 H12B . . 107.9 ?
C14 C13 C12 . . 112.5(6) ?
C14 C13 H13A . . 109.1 ?
C12 C13 H13A . . 109.1 ?
C14 C13 H13B . . 109.1 ?
C12 C13 H13B . . 109.1 ?
H13A C13 H13B . . 107.8 ?
C15 C14 C17 . . 100.1(6) ?
C15 C14 C13 . . 106.8(5) ?
C17 C14 C13 . . 107.6(5) ?
C15 C14 C20 . . 114.4(6) ?
C17 C14 C20 . . 114.5(6) ?
C13 C14 C20 . . 112.5(6) ?
O3 C15 C16 . . 124.3(6) ?
O3 C15 C14 . . 126.1(7) ?
C16 C15 C14 . . 109.6(5) ?
C15 C16 C10 . . 104.6(5) ?
C15 C16 H16A . . 110.8 ?
C10 C16 H16A . . 110.8 ?
C15 C16 H16B . . 110.8 ?
C10 C16 H16B . . 110.8 ?
H16A C16 H16B . . 108.9 ?
C14 C17 C10 . . 104.1(5) ?
C14 C17 H17A . . 110.9 ?
C10 C17 H17A . . 110.9 ?
C14 C17 H17B . . 110.9 ?
C10 C17 H17B . . 110.9 ?
H17A C17 H17B . . 109.0 ?
C2 C18 H18A . . 109.5 ?
C2 C18 H18B . . 109.5 ?
H18A C18 H18B . . 109.5 ?
C2 C18 H18C . . 109.5 ?
H18A C18 H18C . . 109.5 ?
H18B C18 H18C . . 109.5 ?
C6 C19 H19A . . 109.5 ?
C6 C19 H19B . . 109.5 ?
H19A C19 H19B . . 109.5 ?
C6 C19 H19C . . 109.5 ?
H19A C19 H19C . . 109.5 ?
H19B C19 H19C . . 109.5 ?
C14 C20 H20A . . 109.5 ?
C14 C20 H20B . . 109.5 ?
H20A C20 H20B . . 109.5 ?
C14 C20 H20C . . 109.5 ?
H20A C20 H20C . . 109.5 ?
H20B C20 H20C . . 109.5 ?
O1 C21 C22 . . 107.3(7) ?
O1 C21 H21A . . 110.3 ?
C22 C21 H21A . . 110.3 ?
O1 C21 H21B . . 110.2 ?
C22 C21 H21B . . 110.2 ?
H21A C21 H21B . . 108.5 ?
C21 C22 H22A . . 109.5 ?
C21 C22 H22B . . 109.5 ?
H22A C22 H22B . . 109.5 ?
C21 C22 H22C . . 109.5 ?
H22A C22 H22C . . 109.5 ?
H22B C22 H22C . . 109.5 ?
O5 C23 O4 . . 121.7(7) ?
O5 C23 C24 . . 126.8(8) ?
O4 C23 C24 . . 111.5(6) ?
C23 C24 C25 . . 113.1(7) ?
C23 C24 C29 . . 113.9(6) ?
C25 C24 C29 . . 108.1(6) ?
C23 C24 C40 . . 105.0(6) ?
C25 C24 C40 . . 107.6(6) ?
C29 C24 C40 . . 108.9(6) ?
C26 C25 C24 . . 114.1(6) ?
C26 C25 H25A . . 108.7 ?
C24 C25 H25A . . 108.7 ?
C26 C25 H25B . . 108.7 ?
C24 C25 H25B . . 108.7 ?
H25A C25 H25B . . 107.6 ?
C25 C26 C27 . . 111.2(7) ?
C25 C26 H26A . . 109.4 ?
C27 C26 H26A . . 109.4 ?
C25 C26 H26B . . 109.4 ?
C27 C26 H26B . . 109.4 ?
H26A C26 H26B . . 108.0 ?
C26 C27 C28 . . 113.9(5) ?
C26 C27 H27A . . 108.8 ?
C28 C27 H27A . . 108.8 ?
C26 C27 H27B . . 108.8 ?
C28 C27 H27B . . 108.8 ?
H27A C27 H27B . . 107.7 ?
C41 C28 C29 . . 112.3(5) ?
C41 C28 C27 . . 107.7(6) ?
C29 C28 C27 . . 108.3(5) ?
C41 C28 C33 . . 113.1(5) ?
C29 C28 C33 . . 108.0(5) ?
C27 C28 C33 . . 107.2(5) ?
C30 C29 C24 . . 116.3(5) ?
C30 C29 C28 . . 111.0(5) ?
C24 C29 C28 . . 115.7(6) ?
C30 C29 H29 . . 104.0 ?
C24 C29 H29 . . 104.0 ?
C28 C29 H29 . . 104.0 ?
C31 C30 C29 . . 110.2(5) ?
C31 C30 H30A . . 109.6 ?
C29 C30 H30A . . 109.6 ?
C31 C30 H30B . . 109.6 ?
C29 C30 H30B . . 109.6 ?
H30A C30 H30B . . 108.1 ?
C30 C31 C32 . . 115.1(6) ?
C30 C31 H31A . . 108.5 ?
C32 C31 H31A . . 108.5 ?
C30 C31 H31B . . 108.5 ?
C32 C31 H31B . . 108.5 ?
H31A C31 H31B . . 107.5 ?
C38 C32 C39 . . 100.6(5) ?
C38 C32 C31 . . 115.8(5) ?
C39 C32 C31 . . 109.4(6) ?
C38 C32 C33 . . 113.5(5) ?
C39 C32 C33 . . 108.1(5) ?
C31 C32 C33 . . 109.0(5) ?
C34 C33 C32 . . 108.7(5) ?
C34 C33 C28 . . 114.8(5) ?
C32 C33 C28 . . 116.1(4) ?
C34 C33 H33 . . 105.4 ?
C32 C33 H33 . . 105.4 ?
C28 C33 H33 . . 105.4 ?
C33 C34 C35 . . 113.5(6) ?
C33 C34 H34A . . 108.9 ?
C35 C34 H34A . . 108.9 ?
C33 C34 H34B . . 108.9 ?
C35 C34 H34B . . 108.9 ?
H34A C34 H34B . . 107.7 ?
C36 C35 C34 . . 112.5(5) ?
C36 C35 H35A . . 109.1 ?
C34 C35 H35A . . 109.1 ?
C36 C35 H35B . . 109.1 ?
C34 C35 H35B . . 109.1 ?
H35A C35 H35B . . 107.8 ?
C39 C36 C37 . . 100.8(6) ?
C39 C36 C35 . . 108.0(5) ?
C37 C36 C35 . . 106.2(6) ?
C39 C36 C42 . . 116.0(7) ?
C37 C36 C42 . . 113.8(6) ?
C35 C36 C42 . . 111.2(6) ?
O6 C37 C38 . . 125.7(7) ?
O6 C37 C36 . . 125.5(7) ?
C38 C37 C36 . . 108.8(6) ?
C37 C38 C32 . . 104.8(5) ?
C37 C38 H38A . . 110.8 ?
C32 C38 H38A . . 110.8 ?
C37 C38 H38B . . 110.8 ?
C32 C38 H38B . . 110.8 ?
H38A C38 H38B . . 108.9 ?
C36 C39 C32 . . 103.4(6) ?
C36 C39 H39A . . 111.1 ?
C32 C39 H39A . . 111.1 ?
C36 C39 H39B . . 111.1 ?
C32 C39 H39B . . 111.1 ?
H39A C39 H39B . . 109.0 ?
C24 C40 H40A . . 109.5 ?
C24 C40 H40B . . 109.5 ?
H40A C40 H40B . . 109.5 ?
C24 C40 H40C . . 109.5 ?
H40A C40 H40C . . 109.5 ?
H40B C40 H40C . . 109.5 ?
C28 C41 H41A . . 109.5 ?
C28 C41 H41B . . 109.5 ?
H41A C41 H41B . . 109.5 ?
C28 C41 H41C . . 109.5 ?
H41A C41 H41C . . 109.5 ?
H41B C41 H41C . . 109.5 ?
C36 C42 H42A . . 109.5 ?
C36 C42 H42B . . 109.5 ?
H42A C42 H42B . . 109.5 ?
C36 C42 H42C . . 109.5 ?
H42A C42 H42C . . 109.5 ?
H42B C42 H42C . . 109.5 ?
O4 C43 C44 . . 106.1(8) ?
O4 C43 H43A . . 110.5 ?
C44 C43 H43A . . 110.5 ?
O4 C43 H43B . . 110.5 ?
C44 C43 H43B . . 110.5 ?
H43A C43 H43B . . 108.7 ?
C43 C44 H44A . . 109.5 ?
C43 C44 H44B . . 109.5 ?
H44A C44 H44B . . 109.5 ?
C43 C44 H44C . . 109.5 ?
H44A C44 H44C . . 109.5 ?
H44B C44 H44C . . 109.5 ?

loop_
_geom_bond_atom_site_label_1
_geom_bond_atom_site_label_2
_geom_bond_site_symmetry_2
_geom_bond_distance
_geom_bond_publ_flag
O1 C1 . 1.314(7) ?
O1 C21 . 1.434(8) ?
O2 C1 . 1.189(8) ?
O3 C15 . 1.213(7) ?
O4 C23 . 1.360(10) ?
O4 C43 . 1.445(11) ?
O5 C23 . 1.171(8) ?
O6 C37 . 1.188(8) ?
C1 C2 . 1.551(8) ?
C2 C3 . 1.526(9) ?
C2 C18 . 1.545(8) ?
C2 C7 . 1.562(8) ?
C3 C4 . 1.514(9) ?
C3 H3A . 0.9700 ?
C3 H3B . 0.9700 ?
C4 C5 . 1.519(9) ?
C4 H4A . 0.9700 ?
C4 H4B . 0.9700 ?
C5 C6 . 1.528(9) ?
C5 H5A . 0.9700 ?
C5 H5B . 0.9700 ?
C6 C19 . 1.545(8) ?
C6 C7 . 1.546(8) ?
C6 C11 . 1.578(8) ?
C7 C8 . 1.512(8) ?
C7 H7 . 0.9800 ?
C8 C9 . 1.524(8) ?
C8 H8A . 0.9700 ?
C8 H8B . 0.9700 ?
C9 C10 . 1.508(8) ?
C9 H9A . 0.9700 ?
C9 H9B . 0.9700 ?
C10 C11 . 1.524(8) ?
C10 C17 . 1.529(9) ?
C10 C16 . 1.551(9) ?
C11 C12 . 1.515(8) ?
C11 H11 . 0.9800 ?
C12 C13 . 1.531(9) ?
C12 H12A . 0.9700 ?
C12 H12B . 0.9700 ?
C13 C14 . 1.521(10) ?
C13 H13A . 0.9700 ?
C13 H13B . 0.9700 ?
C14 C15 . 1.510(10) ?
C14 C17 . 1.519(9) ?
C14 C20 . 1.528(9) ?
C15 C16 . 1.497(10) ?
C16 H16A . 0.9700 ?
C16 H16B . 0.9700 ?
C17 H17A . 0.9700 ?
C17 H17B . 0.9700 ?
C18 H18A . 0.9600 ?
C18 H18B . 0.9600 ?
C18 H18C . 0.9600 ?
C19 H19A . 0.9600 ?
C19 H19B . 0.9600 ?
C19 H19C . 0.9600 ?
C20 H20A . 0.9600 ?
C20 H20B . 0.9600 ?
C20 H20C . 0.9600 ?
C21 C22 . 1.483(12) ?
C21 H21A . 0.9700 ?
C21 H21B . 0.9700 ?
C22 H22A . 0.9600 ?
C22 H22B . 0.9600 ?
C22 H22C . 0.9600 ?
C23 C24 . 1.518(10) ?
C24 C25 . 1.538(9) ?
C24 C29 . 1.539(9) ?
C24 C40 . 1.547(11) ?
C25 C26 . 1.497(11) ?
C25 H25A . 0.9700 ?
C25 H25B . 0.9700 ?
C26 C27 . 1.504(10) ?
C26 H26A . 0.9700 ?
C26 H26B . 0.9700 ?
C27 C28 . 1.554(8) ?
C27 H27A . 0.9700 ?
C27 H27B . 0.9700 ?
C28 C41 . 1.530(9) ?
C28 C29 . 1.551(8) ?
C28 C33 . 1.561(8) ?
C29 C30 . 1.530(8) ?
C29 H29 . 0.9800 ?
C30 C31 . 1.501(9) ?
C30 H30A . 0.9700 ?
C30 H30B . 0.9700 ?
C31 C32 . 1.541(9) ?
C31 H31A . 0.9700 ?
C31 H31B . 0.9700 ?
C32 C38 . 1.524(9) ?
C32 C39 . 1.526(9) ?
C32 C33 . 1.553(8) ?
C33 C34 . 1.510(9) ?
C33 H33 . 0.9800 ?
C34 C35 . 1.527(10) ?
C34 H34A . 0.9700 ?
C34 H34B . 0.9700 ?
C35 C36 . 1.525(9) ?
C35 H35A . 0.9700 ?
C35 H35B . 0.9700 ?
C36 C39 . 1.504(10) ?
C36 C37 . 1.519(10) ?
C36 C42 . 1.527(10) ?
C37 C38 . 1.492(10) ?
C38 H38A . 0.9700 ?
C38 H38B . 0.9700 ?
C39 H39A . 0.9700 ?
C39 H39B . 0.9700 ?
C40 H40A . 0.9600 ?
C40 H40B . 0.9600 ?
C40 H40C . 0.9600 ?
C41 H41A . 0.9600 ?
C41 H41B . 0.9600 ?
C41 H41C . 0.9600 ?
C42 H42A . 0.9600 ?
C42 H42B . 0.9600 ?
C42 H42C . 0.9600 ?
C43 C44 . 1.502(15) ?
C43 H43A . 0.9700 ?
C43 H43B . 0.9700 ?
C44 H44A . 0.9600 ?
C44 H44B . 0.9600 ?
C44 H44C . 0.9600 ?

loop_
_geom_torsion_atom_site_label_1
_geom_torsion_atom_site_label_2
_geom_torsion_atom_site_label_3
_geom_torsion_atom_site_label_4
_geom_torsion_site_symmetry_1
_geom_torsion_site_symmetry_2
_geom_torsion_site_symmetry_3
_geom_torsion_site_symmetry_4
_geom_torsion
_geom_torsion_publ_flag
C21 O1 C1 O2 . . . . -3.1(9) ?
C21 O1 C1 C2 . . . . -178.3(5) ?
O2 C1 C2 C3 . . . . 174.0(6) ?
O1 C1 C2 C3 . . . . -10.7(7) ?
O2 C1 C2 C18 . . . . -70.7(7) ?
O1 C1 C2 C18 . . . . 104.5(6) ?
O2 C1 C2 C7 . . . . 48.2(8) ?
O1 C1 C2 C7 . . . . -136.6(5) ?
C18 C2 C3 C4 . . . . 172.0(5) ?
C1 C2 C3 C4 . . . . -74.7(6) ?
C7 C2 C3 C4 . . . . 52.6(6) ?
C2 C3 C4 C5 . . . . -54.8(7) ?
C3 C4 C5 C6 . . . . 54.5(7) ?
C4 C5 C6 C19 . . . . 69.2(6) ?
C4 C5 C6 C7 . . . . -51.9(6) ?
C4 C5 C6 C11 . . . . -168.0(5) ?
C5 C6 C7 C8 . . . . -175.6(5) ?
C19 C6 C7 C8 . . . . 65.4(6) ?
C11 C6 C7 C8 . . . . -58.0(6) ?
C5 C6 C7 C2 . . . . 50.7(6) ?
C19 C6 C7 C2 . . . . -68.4(6) ?
C11 C6 C7 C2 . . . . 168.3(5) ?
C3 C2 C7 C8 . . . . 176.0(5) ?
C18 C2 C7 C8 . . . . 58.3(7) ?
C1 C2 C7 C8 . . . . -57.0(6) ?
C3 C2 C7 C6 . . . . -51.4(6) ?
C18 C2 C7 C6 . . . . -169.1(5) ?
C1 C2 C7 C6 . . . . 75.6(7) ?
C6 C7 C8 C9 . . . . 61.7(6) ?
C2 C7 C8 C9 . . . . -165.1(5) ?
C7 C8 C9 C10 . . . . -56.3(7) ?
C8 C9 C10 C11 . . . . 48.9(7) ?
C8 C9 C10 C17 . . . . 170.1(6) ?
C8 C9 C10 C16 . . . . -79.2(7) ?
C9 C10 C11 C12 . . . . -178.5(5) ?
C17 C10 C11 C12 . . . . 59.6(6) ?
C16 C10 C11 C12 . . . . -48.9(6) ?
C9 C10 C11 C6 . . . . -47.0(7) ?
C17 C10 C11 C6 . . . . -168.9(5) ?
C16 C10 C11 C6 . . . . 82.6(6) ?
C5 C6 C11 C12 . . . . -60.3(6) ?
C19 C6 C11 C12 . . . . 59.1(7) ?
C7 C6 C11 C12 . . . . -178.9(5) ?
C5 C6 C11 C10 . . . . 169.4(5) ?
C19 C6 C11 C10 . . . . -71.2(6) ?
C7 C6 C11 C10 . . . . 50.8(6) ?
C10 C11 C12 C13 . . . . -47.5(7) ?
C6 C11 C12 C13 . . . . 179.5(6) ?
C11 C12 C13 C14 . . . . 48.3(7) ?
C12 C13 C14 C15 . . . . 47.1(7) ?
C12 C13 C14 C17 . . . . -59.6(7) ?
C12 C13 C14 C20 . . . . 173.4(5) ?
C17 C14 C15 O3 . . . . -158.8(8) ?
C13 C14 C15 O3 . . . . 89.2(8) ?
C20 C14 C15 O3 . . . . -35.9(11) ?
C17 C14 C15 C16 . . . . 21.1(7) ?
C13 C14 C15 C16 . . . . -90.9(7) ?
C20 C14 C15 C16 . . . . 144.0(7) ?
O3 C15 C16 C10 . . . . -172.4(7) ?
C14 C15 C16 C10 . . . . 7.7(8) ?
C9 C10 C16 C15 . . . . -150.3(5) ?
C11 C10 C16 C15 . . . . 82.1(6) ?
C17 C10 C16 C15 . . . . -32.9(7) ?
C15 C14 C17 C10 . . . . -42.7(6) ?
C13 C14 C17 C10 . . . . 68.6(7) ?
C20 C14 C17 C10 . . . . -165.6(6) ?
C9 C10 C17 C14 . . . . 168.1(6) ?
C11 C10 C17 C14 . . . . -69.7(6) ?
C16 C10 C17 C14 . . . . 47.4(7) ?
C1 O1 C21 C22 . . . . -156.5(8) ?
C43 O4 C23 O5 . . . . -1.3(12) ?
C43 O4 C23 C24 . . . . 178.2(7) ?
O5 C23 C24 C25 . . . . 163.8(8) ?
O4 C23 C24 C25 . . . . -15.7(9) ?
O5 C23 C24 C29 . . . . 39.9(11) ?
O4 C23 C24 C29 . . . . -139.6(7) ?
O5 C23 C24 C40 . . . . -79.1(10) ?
O4 C23 C24 C40 . . . . 101.4(7) ?
C23 C24 C25 C26 . . . . -73.0(8) ?
C29 C24 C25 C26 . . . . 54.0(9) ?
C40 C24 C25 C26 . . . . 171.4(6) ?
C24 C25 C26 C27 . . . . -56.5(9) ?
C25 C26 C27 C28 . . . . 55.0(8) ?
C26 C27 C28 C41 . . . . 70.2(8) ?
C26 C27 C28 C29 . . . . -51.4(8) ?
C26 C27 C28 C33 . . . . -167.8(6) ?
C23 C24 C29 C30 . . . . -59.2(9) ?
C25 C24 C29 C30 . . . . 174.2(6) ?
C40 C24 C29 C30 . . . . 57.6(8) ?
C23 C24 C29 C28 . . . . 73.9(8) ?
C25 C24 C29 C28 . . . . -52.7(7) ?
C40 C24 C29 C28 . . . . -169.3(5) ?
C41 C28 C29 C30 . . . . 68.4(7) ?
C27 C28 C29 C30 . . . . -172.9(5) ?
C33 C28 C29 C30 . . . . -57.1(6) ?
C41 C28 C29 C24 . . . . -67.1(7) ?
C27 C28 C29 C24 . . . . 51.6(7) ?
C33 C28 C29 C24 . . . . 167.4(5) ?
C24 C29 C30 C31 . . . . -164.2(6) ?
C28 C29 C30 C31 . . . . 60.6(7) ?
C29 C30 C31 C32 . . . . -57.4(8) ?
C30 C31 C32 C38 . . . . -79.5(8) ?
C30 C31 C32 C39 . . . . 167.8(5) ?
C30 C31 C32 C33 . . . . 49.7(7) ?
C38 C32 C33 C34 . . . . -48.7(7) ?
C39 C32 C33 C34 . . . . 61.9(7) ?
C31 C32 C33 C34 . . . . -179.2(5) ?
C38 C32 C33 C28 . . . . 82.6(7) ?
C39 C32 C33 C28 . . . . -166.8(5) ?
C31 C32 C33 C28 . . . . -47.9(7) ?
C41 C28 C33 C34 . . . . 55.9(7) ?
C29 C28 C33 C34 . . . . -179.2(5) ?
C27 C28 C33 C34 . . . . -62.6(7) ?
C41 C28 C33 C32 . . . . -72.4(7) ?
C29 C28 C33 C32 . . . . 52.5(6) ?
C27 C28 C33 C32 . . . . 169.0(5) ?
C32 C33 C34 C35 . . . . -48.0(7) ?
C28 C33 C34 C35 . . . . -179.9(5) ?
C33 C34 C35 C36 . . . . 47.0(8) ?
C34 C35 C36 C39 . . . . -57.7(8) ?
C34 C35 C36 C37 . . . . 49.7(8) ?
C34 C35 C36 C42 . . . . 174.0(7) ?
C39 C36 C37 O6 . . . . -158.6(8) ?
C35 C36 C37 O6 . . . . 88.9(9) ?
C42 C36 C37 O6 . . . . -33.8(12) ?
C39 C36 C37 C38 . . . . 21.6(8) ?
C35 C36 C37 C38 . . . . -90.9(7) ?
C42 C36 C37 C38 . . . . 146.5(7) ?
O6 C37 C38 C32 . . . . -173.1(8) ?
C36 C37 C38 C32 . . . . 6.6(8) ?
C39 C32 C38 C37 . . . . -31.7(7) ?
C31 C32 C38 C37 . . . . -149.5(6) ?
C33 C32 C38 C37 . . . . 83.4(6) ?
C37 C36 C39 C32 . . . . -41.8(7) ?
C35 C36 C39 C32 . . . . 69.4(6) ?
C42 C36 C39 C32 . . . . -165.1(6) ?
C38 C32 C39 C36 . . . . 46.3(6) ?
C31 C32 C39 C36 . . . . 168.7(5) ?
C33 C32 C39 C36 . . . . -72.8(6) ?
C23 O4 C43 C44 . . . . 105.9(10) ?
